data_7244275
loop_
_publ_author_name
'Wang, Yan-Ning'
'Tong, Liang'
Min-Wan,
'Liu, Jing-Yuan'
'Ye, Si-Yu'
'Mensah, Abraham'
'Li, Jun-Yi'
'Chen, Li-Zhuang'

_publ_section_title
;
 Band gap modulation of organic--inorganic Sb(iii) halide by molecular
 design
;
_journal_name_full CrystEngComm
_journal_paper_doi 10.1039/D1CE01615F
_journal_year 2022
_chemical_formula_moiety '2(Cl4 Sb), 3(C10 H16 N), Cl'
_chemical_formula_sum 'C30 H48 Cl9 N3 Sb2'
_chemical_formula_weight 1013.26
_space_group_crystal_system monoclinic
_space_group_IT_number 14
_space_group_name_Hall '-P 2ybc'
_space_group_name_H-M_alt 'P 1 21/c 1'
_atom_sites_solution_hydrogens geom
_atom_sites_solution_primary direct
_atom_sites_solution_secondary difmap
_audit_creation_date 2021-05-27
_audit_creation_method
;
Olex2 1.2
(compiled 2018.05.29 svn.r3508 for OlexSys, GUI svn.r5506)
;
_audit_update_record
;
2021-09-25 deposited with the CCDC.	2022-01-10 downloaded from the CCDC.
;
_cell_angle_alpha 90.00
_cell_angle_beta 92.2610(10)
_cell_angle_gamma 90.00
_cell_formula_units_Z 4
_cell_length_a 9.2809(9)
_cell_length_b 25.774(3)
_cell_length_c 17.6172(18)
_cell_measurement_reflns_used 4558
_cell_measurement_temperature 296(2)
_cell_measurement_theta_max 23.43
_cell_measurement_theta_min 2.50
_cell_volume 4210.9(8)
_computing_molecular_graphics 'Olex2 (Dolomanov et al., 2009)'
_computing_publication_material 'Olex2 (Dolomanov et al., 2009)'
_computing_structure_refinement 'XL (Sheldrick, 2008)'
_computing_structure_solution 'SHELXS-97 (Sheldrick, 1990)'
_diffrn_ambient_temperature 296.15
_diffrn_detector 'Bruker APEX2 area detector'
_diffrn_detector_area_resol_mean 7.9
_diffrn_detector_type 'CCD area detector'
_diffrn_measured_fraction_theta_full 0.997
_diffrn_measured_fraction_theta_max 0.997
_diffrn_measurement_device 'three-circle diffractometer'
_diffrn_measurement_device_type 'Bruker SMART APEX2 area detector'
_diffrn_measurement_method '\w and \f scans'
_diffrn_radiation_monochromator 'mirror optics'
_diffrn_radiation_probe x-ray
_diffrn_radiation_type MoK\a
_diffrn_radiation_wavelength 0.71073
_diffrn_reflns_av_R_equivalents 0.0294
_diffrn_reflns_av_unetI/netI 0.0297
_diffrn_reflns_limit_h_max 11
_diffrn_reflns_limit_h_min -11
_diffrn_reflns_limit_k_max 31
_diffrn_reflns_limit_k_min -30
_diffrn_reflns_limit_l_max 21
_diffrn_reflns_limit_l_min -21
_diffrn_reflns_number 27639
_diffrn_reflns_theta_full 26.00
_diffrn_reflns_theta_max 26.00
_diffrn_reflns_theta_min 1.40
_diffrn_source 'microfocus sealed X-ray tube'
_diffrn_source_type 'Incoatec I\ms'
_exptl_absorpt_coefficient_mu 1.879
_exptl_absorpt_correction_T_max 0.8200
_exptl_absorpt_correction_T_min 0.7923
_exptl_absorpt_correction_type multi-scan
_exptl_crystal_colour 'clear light white'
_exptl_crystal_colour_lustre clear
_exptl_crystal_colour_modifier light
_exptl_crystal_colour_primary white
_exptl_crystal_density_diffrn 1.598
_exptl_crystal_density_method 'not measured'
_exptl_crystal_description block
_exptl_crystal_F_000 2016
_exptl_crystal_recrystallization_method 'Re-crystallisation from solvent: HCl'
_exptl_crystal_size_max 0.13
_exptl_crystal_size_mid 0.12
_exptl_crystal_size_min 0.11
_refine_diff_density_max 2.010
_refine_diff_density_min -0.897
_refine_diff_density_rms 0.150
_refine_ls_extinction_method none
_refine_ls_goodness_of_fit_ref 1.065
_refine_ls_hydrogen_treatment constr
_refine_ls_matrix_type full
_refine_ls_number_parameters 406
_refine_ls_number_reflns 8251
_refine_ls_number_restraints 24
_refine_ls_restrained_S_all 1.070
_refine_ls_R_factor_all 0.0576
_refine_ls_R_factor_gt 0.0485
_refine_ls_shift/su_max 0.001
_refine_ls_shift/su_mean 0.000
_refine_ls_structure_factor_coef Fsqd
_refine_ls_weighting_details 'calc w=1/[\s^2^(Fo^2^)+(0.0771P)^2^+19.0794P] where P=(Fo^2^+2Fc^2^)/3'
_refine_ls_weighting_scheme calc
_refine_ls_wR_factor_gt 0.1448
_refine_ls_wR_factor_ref 0.1524
_reflns_number_gt 7095
_reflns_number_total 8251
_reflns_threshold_expression >2sigma(I)
_cod_data_source_file d1ce01615f2.cif
_cod_data_source_block rtp
_cod_original_cell_volume 4210.8(7)
_cod_database_code 7244275
_olex2_refinement_description
;
1. Fixed Uiso
 At 1.2 times of:
  All C(H) groups, All C(H,H) groups
 At 1.5 times of:
  All C(H,H,H) groups
2. Uiso/Uaniso restraints and constraints
N2 \\sim C7AA \\sim C9AA \\sim C3AA \\sim C5: within 2A with sigma of 0.01 and
sigma for terminal atoms of 0.02
3.a Secondary CH2 refined with riding coordinates:
 C19(H19A,H19B), C2AA(H2AA,H2AB), C5(H5A,H5B)
3.b Aromatic/amide H refined with riding coordinates:
 C16(H16), C17(H17), C18(H18), C20(H20), C21(H21), C8AA(H8AA), C6(H6), C7(H7),
 C8(H8), C10(H10), C0AA(H0AA), C1AA(H1AA), C5AA(H5AA), C6AA(H6AA), C4AA(H4AA)
3.c Idealised Me refined as rotating group:
 C14(H14A,H14B,H14C), C15(H15A,H15B,H15C), C22(H22A,H22B,H22C), C3(H3A,H3B,
 H3C), C9(H9A,H9B,H9C), C11(H11A,H11B,H11C), C3AA(H3AA,H3AB,H3AC), C7AA(H7AA,
 H7AB,H7AC), C9AA(H9AA,H9AB,H9AC)
;
_olex2_submission_special_instructions 'No special instructions were received'

loop_
_space_group_symop_id
_space_group_symop_operation_xyz
1 'x, y, z'
2 '-x, y+1/2, -z+1/2'
3 '-x, -y, -z'
4 'x, -y-1/2, z-1/2'

loop_
_atom_site_label
_atom_site_type_symbol
_atom_site_fract_x
_atom_site_fract_y
_atom_site_fract_z
_atom_site_U_iso_or_equiv
_atom_site_adp_type
_atom_site_occupancy
_atom_site_calc_flag
_atom_site_disorder_assembly
_atom_site_disorder_group
_atom_site_refinement_flags_posn
_atom_site_refinement_flags_adp
Cl2 Cl 0.2228(3) 0.64452(7) 0.71308(12) 0.0689(5) Uani 1 d . . . .
Sb1 Sb 0.22940(4) 0.560513(15) 0.77782(2) 0.03664(13) Uani 1 d . . . .
Sb2 Sb 0.27367(4) 0.422045(16) 0.68781(2) 0.03628(13) Uani 1 d . . . .
Cl3 Cl 0.20331(16) 0.45020(6) 0.84018(8) 0.0419(3) Uani 1 d . . . .
Cl5 Cl 0.01986(18) 0.53061(7) 0.67544(9) 0.0503(4) Uani 1 d . . . .
Cl6 Cl 0.43815(18) 0.59670(7) 0.87129(9) 0.0484(4) Uani 1 d . . . .
Cl7 Cl 0.34086(19) 0.40557(7) 0.55299(9) 0.0481(4) Uani 1 d . . . .
Cl8 Cl 0.47295(18) 0.37413(7) 0.73914(9) 0.0498(4) Uani 1 d . . . .
Cl9 Cl 0.1276(2) 0.34069(8) 0.68438(11) 0.0590(5) Uani 1 d . . . .
Cl10 Cl 0.0482(2) 0.58838(8) 0.86774(10) 0.0561(4) Uani 1 d . . . .
N0AA N 0.2067(6) 0.9210(2) 0.9576(3) 0.0427(12) Uani 1 d . . . .
C13 C 0.2430(7) 0.8228(3) 0.9688(4) 0.0446(14) Uani 1 d . . . .
C14 C 0.0489(7) 0.9204(3) 0.9704(4) 0.0536(17) Uani 1 d . . . .
H14A H 0.0045 0.9502 0.9467 0.080 Uiso 1 calc . . GR .
H14B H 0.0335 0.9211 1.0240 0.080 Uiso 1 calc . . GR .
H14C H 0.0070 0.8894 0.9488 0.080 Uiso 1 calc . . GR .
C15 C 0.2272(9) 0.9189(3) 0.8747(4) 0.0552(18) Uani 1 d . . . .
H15A H 0.1822 0.8882 0.8539 0.083 Uiso 1 calc . . GR .
H15B H 0.3284 0.9182 0.8654 0.083 Uiso 1 calc . . GR .
H15C H 0.1844 0.9490 0.8509 0.083 Uiso 1 calc . . GR .
C16 C 0.1770(13) 0.7262(4) 0.9114(7) 0.089(3) Uani 1 d . . . .
H16 H 0.1551 0.6936 0.8917 0.107 Uiso 1 calc . . R .
C17 C 0.1271(9) 0.7959(3) 0.9937(5) 0.068(2) Uani 1 d . . . .
H17 H 0.0709 0.8102 1.0309 0.081 Uiso 1 calc . . R .
C18 C 0.3271(10) 0.7998(3) 0.9153(5) 0.066(2) Uani 1 d . . . .
H18 H 0.4078 0.8172 0.8986 0.080 Uiso 1 calc . . R .
C19 C 0.2826(8) 0.8757(3) 0.9991(4) 0.0507(16) Uani 1 d . . . .
H19A H 0.3860 0.8803 0.9961 0.061 Uiso 1 calc . . R .
H19B H 0.2599 0.8771 1.0524 0.061 Uiso 1 calc . . R .
C20 C 0.0925(11) 0.7474(4) 0.9641(7) 0.090(3) Uani 1 d . . . .
H20 H 0.0120 0.7296 0.9802 0.107 Uiso 1 calc . . R .
C21 C 0.2943(14) 0.7526(4) 0.8869(6) 0.087(3) Uani 1 d . . . .
H21 H 0.3516 0.7378 0.8505 0.105 Uiso 1 calc . . R .
C22 C 0.2699(10) 0.9700(3) 0.9880(5) 0.070(2) Uani 1 d . . . .
H22A H 0.2144 0.9989 0.9687 0.105 Uiso 1 calc . . GR .
H22B H 0.3675 0.9731 0.9725 0.105 Uiso 1 calc . . GR .
H22C H 0.2687 0.9697 1.0424 0.105 Uiso 1 calc . . GR .
N1 N 0.2704(6) 0.5311(2) 0.0920(3) 0.0450(13) Uani 1 d . . . .
C2AA C 0.1773(8) 0.5762(3) 0.0651(4) 0.0569(19) Uani 1 d . . . .
H2AA H 0.1861 0.5800 0.0107 0.068 Uiso 1 calc . . R .
H2AB H 0.0774 0.5678 0.0740 0.068 Uiso 1 calc . . R .
C3 C 0.4272(7) 0.5426(3) 0.0838(5) 0.0590(19) Uani 1 d . . . .
H3A H 0.4440 0.5514 0.0319 0.088 Uiso 1 calc . . GR .
H3B H 0.4832 0.5127 0.0982 0.088 Uiso 1 calc . . GR .
H3C H 0.4548 0.5713 0.1160 0.088 Uiso 1 calc . . GR .
C4 C 0.2123(7) 0.6270(3) 0.1021(4) 0.0500(16) Uani 1 d . . . .
C8AA C 0.1765(9) 0.6897(4) 0.2003(5) 0.071(2) Uani 1 d . . . .
H8AA H 0.1311 0.6997 0.2441 0.086 Uiso 1 calc . . R .
C6 C 0.3426(12) 0.7067(4) 0.1045(6) 0.079(3) Uani 1 d . . . .
H6 H 0.4101 0.7284 0.0832 0.095 Uiso 1 calc . . R .
C7 C 0.1434(8) 0.6425(3) 0.1665(5) 0.063(2) Uani 1 d . . . .
H7 H 0.0745 0.6212 0.1873 0.075 Uiso 1 calc . . R .
C8 C 0.2752(11) 0.7216(4) 0.1696(6) 0.078(3) Uani 1 d . . . .
H8 H 0.2973 0.7534 0.1923 0.094 Uiso 1 calc . . R .
C9 C 0.2446(11) 0.5182(4) 0.1735(4) 0.070(2) Uani 1 d . . . .
H9A H 0.2703 0.5474 0.2050 0.105 Uiso 1 calc . . GR .
H9B H 0.3025 0.4889 0.1887 0.105 Uiso 1 calc . . GR .
H9C H 0.1446 0.5101 0.1788 0.105 Uiso 1 calc . . GR .
C10 C 0.3099(10) 0.6597(3) 0.0713(5) 0.067(2) Uani 1 d . . . .
H10 H 0.3548 0.6501 0.0271 0.081 Uiso 1 calc . . R .
C11 C 0.2318(10) 0.4843(3) 0.0449(5) 0.068(2) Uani 1 d . . . .
H11A H 0.1328 0.4753 0.0518 0.102 Uiso 1 calc . . GR .
H11B H 0.2926 0.4558 0.0605 0.102 Uiso 1 calc . . GR .
H11C H 0.2453 0.4918 -0.0077 0.102 Uiso 1 calc . . GR .
Cl1 Cl 0.45815(16) 0.51372(6) 0.68103(8) 0.0420(3) Uani 1 d . . . .
N2 N 0.7254(9) 0.6813(4) 0.7073(6) 0.095(2) Uani 1 d . . . U
C1 C 0.7786(9) 0.7408(3) 0.5973(5) 0.062(2) Uani 1 d . . . .
C0AA C 0.7353(11) 0.7229(4) 0.5272(5) 0.078(3) Uani 1 d . . . .
H0AA H 0.7375 0.6874 0.5176 0.093 Uiso 1 calc . . R .
C1AA C 0.7690(13) 0.7943(4) 0.6097(6) 0.091(3) Uani 1 d . . . .
H1AA H 0.7924 0.8081 0.6574 0.109 Uiso 1 calc . . R .
C3AA C 0.6316(13) 0.7199(5) 0.7416(7) 0.110(4) Uani 1 d . . . U
H3AA H 0.6896 0.7468 0.7649 0.164 Uiso 1 calc . . GR .
H3AB H 0.5755 0.7034 0.7793 0.164 Uiso 1 calc . . GR .
H3AC H 0.5684 0.7347 0.7030 0.164 Uiso 1 calc . . GR .
C5 C 0.8341(10) 0.7071(5) 0.6610(7) 0.102(3) Uani 1 d . . . U
H5A H 0.8944 0.6805 0.6398 0.122 Uiso 1 calc . . R .
H5B H 0.8953 0.7281 0.6946 0.122 Uiso 1 calc . . R .
C5AA C 0.6814(15) 0.8057(6) 0.4830(7) 0.111(4) Uani 1 d . . . .
H5AA H 0.6456 0.8272 0.4442 0.134 Uiso 1 calc . . R .
C6AA C 0.6894(12) 0.7555(6) 0.4714(6) 0.097(4) Uani 1 d . . . .
H6AA H 0.6629 0.7421 0.4238 0.117 Uiso 1 calc . . R .
C4AA C 0.7244(15) 0.8268(4) 0.5503(7) 0.102(4) Uani 1 d . . . .
H4AA H 0.7242 0.8626 0.5568 0.122 Uiso 1 calc . . R .
C7AA C 0.625(2) 0.6484(6) 0.6604(9) 0.151(5) Uani 1 d . . . U
H7AA H 0.5571 0.6321 0.6926 0.226 Uiso 1 calc . . GR .
H7AB H 0.6786 0.6223 0.6349 0.226 Uiso 1 calc . . GR .
H7AC H 0.5739 0.6696 0.6234 0.226 Uiso 1 calc . . GR .
C9AA C 0.7934(17) 0.6531(7) 0.7728(9) 0.162(6) Uani 1 d . . . U
H9AA H 0.8563 0.6761 0.8013 0.242 Uiso 1 calc . . GR .
H9AB H 0.8481 0.6243 0.7546 0.242 Uiso 1 calc . . GR .
H9AC H 0.7198 0.6405 0.8049 0.242 Uiso 1 calc . . GR .

loop_
_atom_site_aniso_label
_atom_site_aniso_U_11
_atom_site_aniso_U_22
_atom_site_aniso_U_33
_atom_site_aniso_U_23
_atom_site_aniso_U_13
_atom_site_aniso_U_12
Cl2 0.1040(16) 0.0393(10) 0.0635(11) 0.0165(8) 0.0035(11) -0.0060(10)
Sb1 0.0465(2) 0.0295(2) 0.0338(2) -0.00079(15) 0.00020(16) -0.00156(16)
Sb2 0.0385(2) 0.0338(2) 0.0363(2) -0.00086(15) -0.00089(16) 0.00369(16)
Cl3 0.0442(8) 0.0482(9) 0.0336(7) 0.0050(6) 0.0040(6) 0.0002(7)
Cl5 0.0530(9) 0.0619(10) 0.0350(7) -0.0037(7) -0.0106(6) -0.0173(8)
Cl6 0.0456(8) 0.0539(10) 0.0446(8) -0.0125(7) -0.0117(6) -0.0021(7)
Cl7 0.0560(9) 0.0494(9) 0.0390(8) -0.0048(7) 0.0031(7) 0.0035(7)
Cl8 0.0459(9) 0.0553(10) 0.0476(8) 0.0026(7) -0.0058(7) 0.0121(7)
Cl9 0.0617(11) 0.0563(11) 0.0583(10) 0.0104(8) -0.0068(8) -0.0173(9)
Cl10 0.0575(10) 0.0607(11) 0.0507(9) -0.0061(8) 0.0103(8) 0.0038(8)
N0AA 0.044(3) 0.044(3) 0.040(3) -0.007(2) 0.003(2) -0.002(2)
C13 0.042(3) 0.047(4) 0.044(3) 0.008(3) -0.001(3) 0.004(3)
C14 0.040(3) 0.064(5) 0.057(4) -0.010(3) 0.006(3) 0.007(3)
C15 0.071(5) 0.051(4) 0.044(4) 0.002(3) 0.013(3) 0.010(4)
C16 0.101(8) 0.057(6) 0.108(8) -0.009(5) -0.024(7) 0.018(6)
C17 0.055(4) 0.057(5) 0.093(6) 0.012(4) 0.018(4) -0.002(4)
C18 0.071(5) 0.052(5) 0.078(5) 0.010(4) 0.025(4) 0.014(4)
C19 0.045(4) 0.060(4) 0.047(4) 0.000(3) -0.009(3) 0.001(3)
C20 0.064(6) 0.058(6) 0.146(10) 0.020(6) 0.002(6) -0.008(5)
C21 0.126(9) 0.064(6) 0.073(6) -0.004(5) 0.023(6) 0.020(6)
C22 0.074(5) 0.055(5) 0.080(6) -0.024(4) -0.005(4) -0.013(4)
N1 0.046(3) 0.057(3) 0.032(2) -0.006(2) -0.001(2) -0.008(3)
C2AA 0.051(4) 0.075(5) 0.044(4) -0.009(3) -0.011(3) 0.006(4)
C3 0.043(4) 0.056(5) 0.078(5) -0.008(4) 0.006(3) 0.001(3)
C4 0.045(4) 0.058(4) 0.047(4) -0.002(3) -0.007(3) 0.011(3)
C8AA 0.058(5) 0.078(6) 0.078(6) -0.026(5) 0.003(4) 0.015(4)
C6 0.094(7) 0.050(5) 0.093(7) 0.012(5) 0.005(5) 0.006(5)
C7 0.049(4) 0.066(5) 0.072(5) -0.015(4) 0.002(4) 0.005(4)
C8 0.080(6) 0.047(5) 0.108(8) -0.008(5) -0.009(5) 0.013(4)
C9 0.101(7) 0.073(6) 0.037(4) 0.004(4) 0.006(4) -0.020(5)
C10 0.093(6) 0.056(5) 0.053(4) 0.013(4) 0.003(4) 0.007(4)
C11 0.075(5) 0.064(5) 0.065(5) -0.027(4) 0.001(4) -0.017(4)
Cl1 0.0377(7) 0.0504(9) 0.0380(7) -0.0047(6) 0.0020(6) -0.0011(6)
N2 0.066(4) 0.115(6) 0.106(5) 0.048(5) 0.013(4) 0.023(4)
C1 0.058(4) 0.069(5) 0.061(5) 0.001(4) 0.005(4) -0.005(4)
C0AA 0.100(7) 0.059(5) 0.075(6) -0.022(4) 0.016(5) -0.022(5)
C1AA 0.121(9) 0.085(7) 0.068(6) -0.032(5) 0.010(6) -0.031(6)
C3AA 0.104(8) 0.126(9) 0.101(8) 0.005(7) 0.027(6) 0.021(7)
C5 0.059(5) 0.138(8) 0.110(7) 0.048(6) 0.018(5) 0.019(5)
C5AA 0.138(11) 0.119(11) 0.078(7) 0.027(7) 0.008(7) 0.054(9)
C6AA 0.090(7) 0.145(12) 0.055(5) -0.002(6) -0.014(5) -0.011(8)
C4AA 0.145(11) 0.056(6) 0.107(9) 0.006(6) 0.045(8) 0.013(6)
C7AA 0.180(13) 0.133(11) 0.143(11) 0.015(9) 0.058(10) -0.039(10)
C9AA 0.128(10) 0.196(13) 0.161(12) 0.098(10) 0.017(9) 0.049(10)

loop_
_atom_type_symbol
_atom_type_description
_atom_type_scat_dispersion_real
_atom_type_scat_dispersion_imag
_atom_type_scat_source
C C 0.0033 0.0016 'International Tables Vol C Tables 4.2.6.8 and 6.1.1.4'
H H 0.0000 0.0000 'International Tables Vol C Tables 4.2.6.8 and 6.1.1.4'
Cl Cl 0.1484 0.1585 'International Tables Vol C Tables 4.2.6.8 and 6.1.1.4'
N N 0.0061 0.0033 'International Tables Vol C Tables 4.2.6.8 and 6.1.1.4'
Sb Sb -0.5866 1.5461 'International Tables Vol C Tables 4.2.6.8 and 6.1.1.4'

loop_
_geom_angle_atom_site_label_1
_geom_angle_atom_site_label_2
_geom_angle_atom_site_label_3
_geom_angle
_geom_angle_site_symmetry_1
_geom_angle_site_symmetry_3
_geom_angle_publ_flag
Cl2 Sb1 Cl5 86.41(7) . . ?
Cl2 Sb1 Cl6 89.00(7) . . ?
Cl2 Sb1 Cl10 92.10(7) . . ?
Cl6 Sb1 Cl5 175.31(6) . . ?
Cl10 Sb1 Cl5 91.18(6) . . ?
Cl10 Sb1 Cl6 89.93(6) . . ?
Cl7 Sb2 Cl3 175.02(5) . . ?
Cl8 Sb2 Cl3 88.74(5) . . ?
Cl8 Sb2 Cl7 93.07(6) . . ?
Cl8 Sb2 Cl9 89.23(6) . . ?
Cl9 Sb2 Cl3 95.24(6) . . ?
Cl9 Sb2 Cl7 89.43(6) . . ?
C14 N0AA C19 110.8(6) . . ?
C15 N0AA C14 108.3(6) . . ?
C15 N0AA C19 111.6(5) . . ?
C15 N0AA C22 108.7(6) . . ?
C22 N0AA C14 109.4(6) . . ?
C22 N0AA C19 107.9(6) . . ?
C17 C13 C18 118.3(8) . . ?
C17 C13 C19 122.0(7) . . ?
C18 C13 C19 119.7(7) . . ?
C20 C16 C21 120.5(10) . . ?
C13 C17 C20 120.7(9) . . ?
C21 C18 C13 121.1(9) . . ?
C13 C19 N0AA 114.7(5) . . ?
C16 C20 C17 119.3(10) . . ?
C18 C21 C16 120.2(10) . . ?
C3 N1 C2AA 111.3(6) . . ?
C3 N1 C9 109.2(6) . . ?
C3 N1 C11 108.6(6) . . ?
C9 N1 C2AA 111.0(6) . . ?
C11 N1 C2AA 108.9(6) . . ?
C11 N1 C9 107.8(6) . . ?
C4 C2AA N1 115.1(5) . . ?
C7 C4 C2AA 120.8(7) . . ?
C10 C4 C2AA 120.3(7) . . ?
C10 C4 C7 118.8(8) . . ?
C8 C8AA C7 120.2(9) . . ?
C10 C6 C8 120.0(9) . . ?
C8AA C7 C4 120.4(8) . . ?
C8AA C8 C6 119.7(9) . . ?
C4 C10 C6 120.9(9) . . ?
C3AA N2 C5 110.6(10) . . ?
C3AA N2 C7AA 104.2(10) . . ?
C3AA N2 C9AA 104.6(11) . . ?
C5 N2 C7AA 112.1(11) . . ?
C5 N2 C9AA 111.8(9) . . ?
C9AA N2 C7AA 112.9(12) . . ?
C0AA C1 C1AA 117.1(9) . . ?
C0AA C1 C5 124.3(10) . . ?
C1AA C1 C5 118.6(10) . . ?
C6AA C0AA C1 121.6(10) . . ?
C4AA C1AA C1 119.6(9) . . ?
N2 C5 C1 116.9(8) . . ?
C6AA C5AA C4AA 121.1(11) . . ?
C5AA C6AA C0AA 121.1(10) . . ?
C5AA C4AA C1AA 119.3(10) . . ?

loop_
_geom_bond_atom_site_label_1
_geom_bond_atom_site_label_2
_geom_bond_distance
_geom_bond_site_symmetry_2
_geom_bond_publ_flag
Cl2 Sb1 2.4469(18) . ?
Sb1 Cl5 2.7116(15) . ?
Sb1 Cl6 2.6614(15) . ?
Sb1 Cl10 2.4626(18) . ?
Sb2 Cl3 2.8806(15) . ?
Sb2 Cl7 2.5154(16) . ?
Sb2 Cl8 2.3730(16) . ?
Sb2 Cl9 2.4964(18) . ?
N0AA C14 1.491(8) . ?
N0AA C15 1.483(8) . ?
N0AA C19 1.533(9) . ?
N0AA C22 1.484(9) . ?
C13 C17 1.367(10) . ?
C13 C18 1.381(10) . ?
C13 C19 1.505(10) . ?
C16 C20 1.353(15) . ?
C16 C21 1.367(15) . ?
C17 C20 1.387(14) . ?
C18 C21 1.346(13) . ?
N1 C2AA 1.512(9) . ?
N1 C3 1.497(9) . ?
N1 C9 1.502(8) . ?
N1 C11 1.500(9) . ?
C2AA C4 1.493(11) . ?
C4 C7 1.384(11) . ?
C4 C10 1.367(11) . ?
C8AA C7 1.383(12) . ?
C8AA C8 1.359(14) . ?
C6 C8 1.383(14) . ?
C6 C10 1.373(13) . ?
N2 C3AA 1.467(14) . ?
N2 C5 1.479(13) . ?
N2 C7AA 1.488(18) . ?
N2 C9AA 1.484(15) . ?
C1 C0AA 1.365(12) . ?
C1 C1AA 1.400(14) . ?
C1 C5 1.494(13) . ?
C0AA C6AA 1.349(15) . ?
C1AA C4AA 1.389(16) . ?
C5AA C6AA 1.314(17) . ?
C5AA C4AA 1.349(18) . ?
